data_7152570
loop_
_publ_author_name
'Yang, Yuan-Liang'
'Wei, Yin'
'Shi, Min'

_publ_section_title
;
 New multifunctional chiral phosphines and BINOL derivatives co-catalyzed
 enantioselective aza-Morita-Baylis-Hillman reaction of 5,5-disubstituted
 cyclopent-2-enone and N-sulfonated imines.
;
_journal_issue 36
_journal_name_full 'Organic &amp; biomolecular chemistry'
_journal_page_first 7429
_journal_page_last 7438
_journal_paper_doi 10.1039/c2ob25932j
_journal_volume 10
_journal_year 2012
_chemical_formula_sum 'C31 H26 Br N O3 S'
_chemical_formula_weight 572.50
_chemical_name_systematic
;
?
;
_space_group_IT_number 14
_symmetry_cell_setting monoclinic
_symmetry_space_group_name_Hall '-P 2yn'
_symmetry_space_group_name_H-M 'P 1 21/n 1'
_atom_sites_solution_hydrogens geom
_atom_sites_solution_primary direct
_atom_sites_solution_secondary difmap
_audit_creation_method SHELXL-97
_cell_angle_alpha 90.00
_cell_angle_beta 92.308(4)
_cell_angle_gamma 90.00
_cell_formula_units_Z 4
_cell_length_a 13.424(2)
_cell_length_b 9.9313(18)
_cell_length_c 20.607(4)
_cell_measurement_reflns_used 1236
_cell_measurement_temperature 293(2)
_cell_measurement_theta_max 36.731
_cell_measurement_theta_min 4.554
_cell_volume 2745.1(8)
_computing_cell_refinement 'Bruker SMART'
_computing_data_collection 'Bruker SMART'
_computing_data_reduction 'Bruker SHELXTL'
_computing_molecular_graphics 'Bruker SHELXTL'
_computing_publication_material 'Bruker SHELXTL'
_computing_structure_refinement 'SHELXL-97 (Sheldrick, 1997)'
_computing_structure_solution 'SHELXS-97 (Sheldrick, 1990)'
_diffrn_ambient_temperature 293(2)
_diffrn_measured_fraction_theta_full 1.000
_diffrn_measured_fraction_theta_max 1.000
_diffrn_measurement_device_type 'CCD area detector'
_diffrn_measurement_method 'phi and omega scans'
_diffrn_radiation_monochromator graphite
_diffrn_radiation_source 'fine-focus sealed tube'
_diffrn_radiation_type MoK\a
_diffrn_radiation_wavelength 0.71073
_diffrn_reflns_av_R_equivalents 0.0744
_diffrn_reflns_av_sigmaI/netI 0.0898
_diffrn_reflns_limit_h_max 16
_diffrn_reflns_limit_h_min -11
_diffrn_reflns_limit_k_max 12
_diffrn_reflns_limit_k_min -12
_diffrn_reflns_limit_l_max 23
_diffrn_reflns_limit_l_min -24
_diffrn_reflns_number 14978
_diffrn_reflns_theta_full 25.50
_diffrn_reflns_theta_max 25.50
_diffrn_reflns_theta_min 1.78
_exptl_absorpt_coefficient_mu 1.606
_exptl_absorpt_correction_T_max 1.0000
_exptl_absorpt_correction_T_min 0.0845
_exptl_absorpt_correction_type empirical
_exptl_absorpt_process_details sadabs
_exptl_crystal_colour colorless
_exptl_crystal_density_diffrn 1.385
_exptl_crystal_density_method 'not measured'
_exptl_crystal_description prismatic
_exptl_crystal_F_000 1176
_exptl_crystal_size_max 0.241
_exptl_crystal_size_mid 0.223
_exptl_crystal_size_min 0.145
_refine_diff_density_max 0.439
_refine_diff_density_min -0.481
_refine_diff_density_rms 0.058
_refine_ls_extinction_method none
_refine_ls_goodness_of_fit_ref 1.034
_refine_ls_hydrogen_treatment constr
_refine_ls_matrix_type full
_refine_ls_number_parameters 344
_refine_ls_number_reflns 5100
_refine_ls_number_restraints 3
_refine_ls_restrained_S_all 1.042
_refine_ls_R_factor_all 0.1790
_refine_ls_R_factor_gt 0.0841
_refine_ls_shift/su_max 0.016
_refine_ls_shift/su_mean 0.000
_refine_ls_structure_factor_coef Fsqd
_refine_ls_weighting_details 'calc w=1/[\s^2^(Fo^2^)+(0.0302P)^2^+8.1673P] where P=(Fo^2^+2Fc^2^)/3'
_refine_ls_weighting_scheme calc
_refine_ls_wR_factor_gt 0.1619
_refine_ls_wR_factor_ref 0.1948
_reflns_number_gt 2317
_reflns_number_total 5100
_reflns_threshold_expression >2sigma(I)
_cod_data_source_file c2ob25932j.txt
_cod_data_source_block cd212123
_cod_depositor_comments
;
The following automatic conversions were performed:

'_symmetry_cell_setting' value 'Monoclinic' changed to 'monoclinic'
according to /home/saulius/struct/CIF-dictionaries/cif_core.dic
dictionary named 'cif_core.dic' version 2.4.1 from 2010-06-29.

Automatic conversion script
Id: cif_fix_values 1891 2012-01-12 08:04:46Z andrius 
;
_cod_original_cell_volume 2744.9(9)
_cod_original_sg_symbol_H-M P2(1)/n
_cod_database_code 7152570

loop_
_symmetry_equiv_pos_as_xyz
'x, y, z'
'-x+1/2, y+1/2, -z+1/2'
'-x, -y, -z'
'x-1/2, -y-1/2, z-1/2'

loop_
_atom_site_label
_atom_site_type_symbol
_atom_site_fract_x
_atom_site_fract_y
_atom_site_fract_z
_atom_site_U_iso_or_equiv
_atom_site_adp_type
_atom_site_occupancy
_atom_site_symmetry_multiplicity
_atom_site_calc_flag
_atom_site_refinement_flags
_atom_site_disorder_assembly
_atom_site_disorder_group
Br1 Br 0.49643(9) 0.32676(14) 0.01565(6) 0.1422(6) Uani 1 1 d . . .
S1 S 0.21189(14) 0.1631(3) 0.28260(10) 0.0826(7) Uani 1 1 d . . .
N1 N 0.3066(4) 0.2186(7) 0.2435(3) 0.0455(18) Uani 0.70 1 d PD A 1
H1 H 0.2977 0.2850 0.2171 0.055 Uiso 0.70 1 calc PR A 1
N1' N 0.3304(15) 0.0680(18) 0.2714(8) 0.092(8) Uani 0.30 1 d PD A 2
H1' H 0.3401 -0.0167 0.2776 0.110 Uiso 0.30 1 calc PR A 2
O1 O 0.5491(3) 0.0332(5) 0.3436(2) 0.0697(14) Uani 1 1 d . . .
O2 O 0.1378(4) 0.2561(7) 0.2575(3) 0.111(2) Uani 1 1 d . A .
O3 O 0.1929(4) 0.0234(6) 0.2758(3) 0.116(2) Uani 1 1 d . A .
C1 C 0.5451(5) 0.1556(8) 0.3391(3) 0.0537(17) Uani 1 1 d . . .
C2 C 0.6173(4) 0.2556(6) 0.3726(3) 0.0518(17) Uani 1 1 d . . .
C3 C 0.5669(5) 0.3935(7) 0.3586(3) 0.068(2) Uani 1 1 d . . .
H3A H 0.5401 0.4307 0.3977 0.082 Uiso 1 1 calc R . .
H3B H 0.6141 0.4569 0.3415 0.082 Uiso 1 1 calc R . .
C4 C 0.4847(5) 0.3628(7) 0.3089(3) 0.066(2) Uani 1 1 d . . .
H4 H 0.4463 0.4285 0.2877 0.079 Uiso 1 1 calc R . .
C5 C 0.4729(4) 0.2308(7) 0.2986(3) 0.0531(17) Uani 1 1 d . A .
C6 C 0.4010(5) 0.1632(9) 0.2510(3) 0.076(2) Uani 1 1 d D . .
H6 H 0.3893 0.0749 0.2705 0.115 Uiso 0.70 1 calc PR A 1
H6' H 0.3484 0.2271 0.2460 0.115 Uiso 0.30 1 d PRD A 2
C7 C 0.4497(5) 0.1303(8) 0.1886(3) 0.0598(19) Uani 1 1 d . A .
C8 C 0.4947(6) 0.0089(9) 0.1787(4) 0.080(2) Uani 1 1 d . . .
H8 H 0.4935 -0.0566 0.2109 0.096 Uiso 1 1 calc R A .
C9 C 0.5420(7) -0.0182(10) 0.1216(5) 0.096(3) Uani 1 1 d . A .
H9 H 0.5740 -0.1004 0.1165 0.116 Uiso 1 1 calc R . .
C10 C 0.5419(6) 0.0735(10) 0.0736(4) 0.085(2) Uani 1 1 d . . .
H10 H 0.5709 0.0538 0.0344 0.102 Uiso 1 1 calc R A .
C11 C 0.4981(6) 0.1973(9) 0.0833(4) 0.075(2) Uani 1 1 d . A .
C12 C 0.4514(5) 0.2271(8) 0.1408(4) 0.070(2) Uani 1 1 d . . .
H12 H 0.4220 0.3107 0.1468 0.084 Uiso 1 1 calc R A .
C13 C 0.6278(5) 0.2377(6) 0.4463(3) 0.0510(16) Uani 1 1 d . . .
C14 C 0.5519(5) 0.1810(8) 0.4801(4) 0.072(2) Uani 1 1 d . . .
H14 H 0.4975 0.1447 0.4568 0.087 Uiso 1 1 calc R . .
C15 C 0.5535(7) 0.1758(9) 0.5463(4) 0.093(3) Uani 1 1 d . . .
H15 H 0.5011 0.1367 0.5678 0.112 Uiso 1 1 calc R . .
C16 C 0.6338(8) 0.2296(9) 0.5806(4) 0.095(3) Uani 1 1 d . . .
H16 H 0.6362 0.2255 0.6257 0.114 Uiso 1 1 calc R . .
C17 C 0.7102(7) 0.2890(8) 0.5494(4) 0.086(3) Uani 1 1 d . . .
H17 H 0.7633 0.3280 0.5728 0.104 Uiso 1 1 calc R . .
C18 C 0.7070(5) 0.2902(7) 0.4816(3) 0.067(2) Uani 1 1 d . . .
H18 H 0.7600 0.3274 0.4601 0.081 Uiso 1 1 calc R . .
C19 C 0.7148(5) 0.2354(7) 0.3384(3) 0.0565(18) Uani 1 1 d . . .
C20 C 0.7809(6) 0.1333(8) 0.3592(4) 0.077(2) Uani 1 1 d . . .
H20 H 0.7665 0.0815 0.3952 0.092 Uiso 1 1 calc R . .
C21 C 0.8673(6) 0.1086(9) 0.3267(5) 0.096(3) Uani 1 1 d . . .
H21 H 0.9110 0.0417 0.3416 0.115 Uiso 1 1 calc R . .
C22 C 0.8888(7) 0.1814(13) 0.2731(5) 0.110(4) Uani 1 1 d . . .
H22 H 0.9474 0.1651 0.2518 0.132 Uiso 1 1 calc R . .
C23 C 0.8242(8) 0.2782(12) 0.2506(5) 0.108(3) Uani 1 1 d . . .
H23 H 0.8379 0.3258 0.2131 0.129 Uiso 1 1 calc R . .
C24 C 0.7393(6) 0.3060(9) 0.2828(4) 0.088(3) Uani 1 1 d . . .
H24 H 0.6969 0.3737 0.2672 0.105 Uiso 1 1 calc R . .
C25 C 0.2350(4) 0.1930(7) 0.3667(3) 0.0531(17) Uani 1 1 d . A .
C26 C 0.2486(6) 0.0897(8) 0.4078(5) 0.083(2) Uani 1 1 d . . .
H26 H 0.2439 0.0015 0.3928 0.100 Uiso 1 1 calc R A .
C27 C 0.2695(7) 0.1158(10) 0.4717(5) 0.099(3) Uani 1 1 d . A .
H27 H 0.2815 0.0434 0.4996 0.119 Uiso 1 1 calc R . .
C28 C 0.2738(6) 0.2414(11) 0.4966(4) 0.087(3) Uani 1 1 d . . .
C29 C 0.2624(6) 0.3463(9) 0.4538(4) 0.093(3) Uani 1 1 d . A .
H29 H 0.2689 0.4345 0.4686 0.111 Uiso 1 1 calc R . .
C30 C 0.2412(6) 0.3212(7) 0.3883(4) 0.084(2) Uani 1 1 d . . .
H30 H 0.2313 0.3925 0.3595 0.101 Uiso 1 1 calc R A .
C31 C 0.2939(7) 0.2698(12) 0.5688(4) 0.141(4) Uani 1 1 d . A .
H31A H 0.2412 0.2320 0.5932 0.211 Uiso 1 1 calc R . .
H31B H 0.2968 0.3653 0.5759 0.211 Uiso 1 1 calc R . .
H31C H 0.3562 0.2298 0.5828 0.211 Uiso 1 1 calc R . .

loop_
_atom_site_aniso_label
_atom_site_aniso_U_11
_atom_site_aniso_U_22
_atom_site_aniso_U_33
_atom_site_aniso_U_23
_atom_site_aniso_U_13
_atom_site_aniso_U_12
Br1 0.1477(10) 0.1695(12) 0.1116(10) 0.0652(9) 0.0333(7) 0.0195(9)
S1 0.0476(11) 0.1200(19) 0.0806(15) -0.0500(14) 0.0067(10) -0.0198(12)
N1 0.034(4) 0.073(5) 0.028(4) 0.004(4) -0.011(3) 0.011(3)
N1' 0.094(16) 0.14(2) 0.041(13) -0.022(13) 0.011(11) -0.048(16)
O1 0.080(3) 0.057(3) 0.071(4) 0.003(3) -0.004(3) -0.015(3)
O2 0.096(4) 0.165(6) 0.071(4) 0.002(4) -0.014(3) 0.028(4)
O3 0.091(4) 0.089(4) 0.163(6) -0.064(4) -0.036(4) -0.004(3)
C1 0.054(4) 0.066(5) 0.041(4) 0.004(4) -0.007(3) -0.009(4)
C2 0.052(4) 0.050(4) 0.052(4) 0.005(3) -0.014(3) 0.000(3)
C3 0.078(5) 0.064(5) 0.059(5) 0.013(4) -0.034(4) -0.004(4)
C4 0.062(4) 0.073(5) 0.060(5) 0.012(4) -0.023(4) 0.011(4)
C5 0.047(4) 0.067(5) 0.045(4) -0.007(3) -0.007(3) -0.007(3)
C6 0.059(5) 0.113(6) 0.057(5) -0.025(5) -0.009(4) -0.003(5)
C7 0.040(4) 0.092(6) 0.047(4) -0.011(4) -0.007(3) -0.012(4)
C8 0.082(6) 0.089(6) 0.069(6) 0.002(5) 0.008(4) 0.009(5)
C9 0.112(7) 0.100(7) 0.078(7) 0.000(6) 0.016(6) 0.020(6)
C10 0.082(6) 0.110(7) 0.064(6) -0.010(5) 0.008(4) 0.009(5)
C11 0.070(5) 0.090(6) 0.065(6) 0.022(5) -0.008(4) -0.010(5)
C12 0.057(4) 0.082(6) 0.069(6) -0.007(5) -0.002(4) 0.002(4)
C13 0.052(4) 0.053(4) 0.047(4) 0.002(3) -0.011(3) 0.006(3)
C14 0.077(5) 0.089(6) 0.051(5) 0.008(4) 0.000(4) -0.006(4)
C15 0.111(7) 0.110(7) 0.060(6) 0.019(5) 0.017(5) 0.003(6)
C16 0.144(9) 0.092(7) 0.047(5) 0.003(5) -0.019(6) 0.037(6)
C17 0.109(7) 0.088(6) 0.060(6) -0.001(5) -0.032(5) -0.003(5)
C18 0.066(5) 0.074(5) 0.059(5) 0.004(4) -0.023(4) -0.008(4)
C19 0.054(4) 0.060(4) 0.055(5) 0.002(4) -0.013(3) -0.017(4)
C20 0.067(5) 0.081(6) 0.083(6) 0.000(5) 0.006(4) -0.005(4)
C21 0.075(6) 0.099(7) 0.114(8) -0.021(6) 0.009(6) -0.006(5)
C22 0.075(7) 0.154(11) 0.101(9) -0.057(8) 0.025(6) -0.042(7)
C23 0.101(8) 0.154(10) 0.068(6) -0.007(6) 0.018(6) -0.049(7)
C24 0.086(6) 0.115(7) 0.062(6) 0.008(5) -0.007(5) -0.026(5)
C25 0.048(4) 0.049(4) 0.062(5) -0.011(4) 0.000(3) -0.003(3)
C26 0.093(6) 0.064(6) 0.091(7) -0.002(5) -0.007(5) -0.003(5)
C27 0.109(7) 0.083(7) 0.106(8) 0.032(6) 0.001(6) 0.026(6)
C28 0.080(5) 0.123(8) 0.056(6) -0.007(6) -0.004(4) 0.030(6)
C29 0.131(8) 0.075(6) 0.070(6) -0.022(5) -0.018(5) 0.003(5)
C30 0.132(7) 0.056(5) 0.063(5) 0.011(4) -0.015(5) -0.012(5)
C31 0.138(9) 0.219(13) 0.063(7) -0.020(7) -0.015(6) 0.039(8)

loop_
_atom_type_symbol
_atom_type_description
_atom_type_scat_dispersion_real
_atom_type_scat_dispersion_imag
_atom_type_scat_source
C C 0.0033 0.0016 'International Tables Vol C Tables 4.2.6.8 and 6.1.1.4'
H H 0.0000 0.0000 'International Tables Vol C Tables 4.2.6.8 and 6.1.1.4'
N N 0.0061 0.0033 'International Tables Vol C Tables 4.2.6.8 and 6.1.1.4'
O O 0.0106 0.0060 'International Tables Vol C Tables 4.2.6.8 and 6.1.1.4'
S S 0.1246 0.1234 'International Tables Vol C Tables 4.2.6.8 and 6.1.1.4'
Br Br -0.2901 2.4595 'International Tables Vol C Tables 4.2.6.8 and 6.1.1.4'

loop_
_geom_angle_atom_site_label_1
_geom_angle_atom_site_label_2
_geom_angle_atom_site_label_3
_geom_angle
O3 S1 O2 118.3(4)
O3 S1 N1 115.1(4)
O2 S1 N1 98.4(4)
O3 S1 C25 106.5(4)
O2 S1 C25 109.6(3)
N1 S1 C25 108.5(3)
O3 S1 N1' 69.2(5)
O2 S1 N1' 149.1(6)
N1 S1 N1' 54.9(5)
C25 S1 N1' 95.1(6)
C6 N1 S1 122.6(6)
C6 N1 H1 118.7
S1 N1 H1 118.7
C6 N1 H6' 32.0
S1 N1 H6' 142.6
H1 N1 H6' 93.2
C6 N1' S1 106.4(11)
C6 N1' H1' 126.8
S1 N1' H1' 126.8
O1 C1 C5 125.4(6)
O1 C1 C2 125.9(6)
C5 C1 C2 108.6(6)
C19 C2 C13 113.4(5)
C19 C2 C1 104.2(5)
C13 C2 C1 113.8(5)
C19 C2 C3 114.0(6)
C13 C2 C3 108.1(5)
C1 C2 C3 103.0(5)
C4 C3 C2 104.5(5)
C4 C3 H3A 110.9
C2 C3 H3A 110.9
C4 C3 H3B 110.9
C2 C3 H3B 110.9
H3A C3 H3B 108.9
C5 C4 C3 112.7(6)
C5 C4 H4 123.7
C3 C4 H4 123.7
C4 C5 C1 109.8(6)
C4 C5 C6 127.6(6)
C1 C5 C6 122.6(6)
N1 C6 N1' 71.2(10)
N1 C6 C7 114.8(6)
N1' C6 C7 115.5(9)
N1 C6 C5 117.1(6)
N1' C6 C5 121.6(10)
C7 C6 C5 111.4(6)
N1 C6 H6 103.9
N1' C6 H6 32.8
C7 C6 H6 103.9
C5 C6 H6 103.9
N1 C6 H6' 18.4
N1' C6 H6' 88.6
C7 C6 H6' 113.5
C5 C6 H6' 103.1
H6 C6 H6' 120.7
C8 C7 C12 119.3(7)
C8 C7 C6 121.9(8)
C12 C7 C6 118.7(7)
C7 C8 C9 121.2(8)
C7 C8 H8 119.4
C9 C8 H8 119.4
C10 C9 C8 120.4(9)
C10 C9 H9 119.8
C8 C9 H9 119.8
C9 C10 C11 118.9(8)
C9 C10 H10 120.6
C11 C10 H10 120.6
C10 C11 C12 121.4(7)
C10 C11 Br1 119.3(7)
C12 C11 Br1 119.2(7)
C7 C12 C11 118.7(7)
C7 C12 H12 120.7
C11 C12 H12 120.7
C18 C13 C14 117.5(7)
C18 C13 C2 121.6(6)
C14 C13 C2 120.5(6)
C15 C14 C13 122.6(7)
C15 C14 H14 118.7
C13 C14 H14 118.7
C14 C15 C16 118.7(8)
C14 C15 H15 120.7
C16 C15 H15 120.7
C17 C16 C15 120.9(8)
C17 C16 H16 119.5
C15 C16 H16 119.5
C16 C17 C18 118.8(8)
C16 C17 H17 120.6
C18 C17 H17 120.6
C13 C18 C17 121.5(7)
C13 C18 H18 119.3
C17 C18 H18 119.3
C24 C19 C20 116.5(7)
C24 C19 C2 123.3(7)
C20 C19 C2 119.9(6)
C21 C20 C19 120.8(8)
C21 C20 H20 119.6
C19 C20 H20 119.6
C22 C21 C20 120.5(9)
C22 C21 H21 119.7
C20 C21 H21 119.7
C21 C22 C23 119.9(10)
C21 C22 H22 120.1
C23 C22 H22 120.1
C22 C23 C24 120.5(10)
C22 C23 H23 119.8
C24 C23 H23 119.8
C23 C24 C19 121.7(9)
C23 C24 H24 119.2
C19 C24 H24 119.2
C26 C25 C30 120.6(7)
C26 C25 S1 120.3(6)
C30 C25 S1 119.1(6)
C25 C26 C27 119.0(8)
C25 C26 H26 120.5
C27 C26 H26 120.5
C28 C27 C26 123.2(8)
C28 C27 H27 118.4
C26 C27 H27 118.4
C27 C28 C29 117.3(8)
C27 C28 C31 122.9(10)
C29 C28 C31 119.8(9)
C28 C29 C30 120.1(8)
C28 C29 H29 120.0
C30 C29 H29 120.0
C25 C30 C29 119.8(7)
C25 C30 H30 120.1
C29 C30 H30 120.1
C28 C31 H31A 109.5
C28 C31 H31B 109.5
H31A C31 H31B 109.5
C28 C31 H31C 109.5
H31A C31 H31C 109.5
H31B C31 H31C 109.5

loop_
_geom_bond_atom_site_label_1
_geom_bond_atom_site_label_2
_geom_bond_distance
Br1 C11 1.896(7)
S1 O3 1.416(6)
S1 O2 1.438(6)
S1 N1 1.629(7)
S1 C25 1.773(7)
S1 N1' 1.87(2)
N1 C6 1.384(8)
N1 H1 0.8600
N1 H6' 0.5672
N1' C6 1.414(13)
N1' H1' 0.8600
O1 C1 1.219(7)
C1 C5 1.459(8)
C1 C2 1.532(8)
C2 C19 1.524(9)
C2 C13 1.529(8)
C2 C3 1.549(8)
C3 C4 1.506(8)
C3 H3A 0.9700
C3 H3B 0.9700
C4 C5 1.336(9)
C4 H4 0.9300
C5 C6 1.506(8)
C6 C7 1.503(9)
C6 H6 0.9800
C6 H6' 0.9515
C7 C8 1.367(10)
C7 C12 1.377(9)
C8 C9 1.386(11)
C8 H8 0.9300
C9 C10 1.345(11)
C9 H9 0.9300
C10 C11 1.382(11)
C10 H10 0.9300
C11 C12 1.394(10)
C12 H12 0.9300
C13 C18 1.368(8)
C13 C14 1.377(9)
C14 C15 1.366(10)
C14 H14 0.9300
C15 C16 1.373(11)
C15 H15 0.9300
C16 C17 1.367(11)
C16 H16 0.9300
C17 C18 1.394(10)
C17 H17 0.9300
C18 H18 0.9300
C19 C24 1.394(10)
C19 C20 1.403(9)
C20 C21 1.384(11)
C20 H20 0.9300
C21 C22 1.361(13)
C21 H21 0.9300
C22 C23 1.363(13)
C22 H22 0.9300
C23 C24 1.371(12)
C23 H23 0.9300
C24 H24 0.9300
C25 C26 1.337(9)
C25 C30 1.351(9)
C26 C27 1.361(11)
C26 H26 0.9300
C27 C28 1.349(12)
C27 H27 0.9300
C28 C29 1.369(11)
C28 C31 1.529(11)
C29 C30 1.391(10)
C29 H29 0.9300
C30 H30 0.9300
C31 H31A 0.9600
C31 H31B 0.9600
C31 H31C 0.9600

loop_
_geom_hbond_atom_site_label_D
_geom_hbond_atom_site_label_H
_geom_hbond_atom_site_label_A
_geom_hbond_distance_DH
_geom_hbond_distance_HA
_geom_hbond_distance_DA
_geom_hbond_angle_DHA
_geom_hbond_site_symmetry_A
N1' H1' O2 0.86 2.39 3.19(2) 154.0 2_545
N1 H1 O3 0.86 2.38 3.054(9) 136.0 2

loop_
_geom_torsion_atom_site_label_1
_geom_torsion_atom_site_label_2
_geom_torsion_atom_site_label_3
_geom_torsion_atom_site_label_4
_geom_torsion
O3 S1 N1 C6 -54.1(7)
O2 S1 N1 C6 179.0(6)
C25 S1 N1 C6 65.0(7)
N1' S1 N1 C6 -18.0(8)
O3 S1 N1' C6 160.5(12)
O2 S1 N1' C6 49.8(18)
N1 S1 N1' C6 15.4(7)
C25 S1 N1' C6 -93.7(10)
O1 C1 C2 C19 69.4(8)
C5 C1 C2 C19 -108.2(6)
O1 C1 C2 C13 -54.5(9)
C5 C1 C2 C13 127.8(6)
O1 C1 C2 C3 -171.3(7)
C5 C1 C2 C3 11.0(7)
C19 C2 C3 C4 101.5(6)
C13 C2 C3 C4 -131.5(6)
C1 C2 C3 C4 -10.7(7)
C2 C3 C4 C5 7.4(9)
C3 C4 C5 C1 -0.4(9)
C3 C4 C5 C6 -177.7(7)
O1 C1 C5 C4 175.3(7)
C2 C1 C5 C4 -7.1(8)
O1 C1 C5 C6 -7.2(11)
C2 C1 C5 C6 170.4(6)
S1 N1 C6 N1' 20.7(9)
S1 N1 C6 C7 130.8(6)
S1 N1 C6 C5 -95.8(8)
S1 N1' C6 N1 -15.7(7)
S1 N1' C6 C7 -124.8(8)
S1 N1' C6 C5 95.2(11)
C4 C5 C6 N1 -39.1(12)
C1 C5 C6 N1 143.9(7)
C4 C5 C6 N1' -122.7(13)
C1 C5 C6 N1' 60.2(13)
C4 C5 C6 C7 95.8(9)
C1 C5 C6 C7 -81.2(9)
N1 C6 C7 C8 -132.4(8)
N1' C6 C7 C8 -52.4(12)
C5 C6 C7 C8 91.6(9)
N1 C6 C7 C12 49.4(9)
N1' C6 C7 C12 129.5(11)
C5 C6 C7 C12 -86.5(8)
C12 C7 C8 C9 0.1(11)
C6 C7 C8 C9 -178.0(7)
C7 C8 C9 C10 -2.1(13)
C8 C9 C10 C11 3.1(13)
C9 C10 C11 C12 -2.2(12)
C9 C10 C11 Br1 -179.4(6)
C8 C7 C12 C11 0.8(10)
C6 C7 C12 C11 178.9(6)
C10 C11 C12 C7 0.3(11)
Br1 C11 C12 C7 177.5(5)
C19 C2 C13 C18 42.7(8)
C1 C2 C13 C18 161.5(6)
C3 C2 C13 C18 -84.6(7)
C19 C2 C13 C14 -144.6(6)
C1 C2 C13 C14 -25.7(9)
C3 C2 C13 C14 88.1(7)
C18 C13 C14 C15 0.1(11)
C2 C13 C14 C15 -172.9(7)
C13 C14 C15 C16 0.1(13)
C14 C15 C16 C17 1.0(13)
C15 C16 C17 C18 -2.2(13)
C14 C13 C18 C17 -1.4(10)
C2 C13 C18 C17 171.6(6)
C16 C17 C18 C13 2.4(12)
C13 C2 C19 C24 -146.7(6)
C1 C2 C19 C24 89.0(7)
C3 C2 C19 C24 -22.5(9)
C13 C2 C19 C20 39.3(8)
C1 C2 C19 C20 -85.0(7)
C3 C2 C19 C20 163.4(6)
C24 C19 C20 C21 2.1(10)
C2 C19 C20 C21 176.5(7)
C19 C20 C21 C22 -1.3(12)
C20 C21 C22 C23 -0.9(14)
C21 C22 C23 C24 2.1(14)
C22 C23 C24 C19 -1.3(14)
C20 C19 C24 C23 -0.8(11)
C2 C19 C24 C23 -175.1(7)
O3 S1 C25 C26 11.2(7)
O2 S1 C25 C26 140.3(6)
N1 S1 C25 C26 -113.2(6)
N1' S1 C25 C26 -58.5(8)
O3 S1 C25 C30 -170.5(6)
O2 S1 C25 C30 -41.4(7)
N1 S1 C25 C30 65.1(7)
N1' S1 C25 C30 119.7(7)
C30 C25 C26 C27 -0.4(12)
S1 C25 C26 C27 177.8(6)
C25 C26 C27 C28 2.4(14)
C26 C27 C28 C29 -4.2(14)
C26 C27 C28 C31 177.9(9)
C27 C28 C29 C30 3.9(13)
C31 C28 C29 C30 -178.1(8)
C26 C25 C30 C29 0.3(12)
S1 C25 C30 C29 -177.9(6)
C28 C29 C30 C25 -2.1(13)
